data_7223042
loop_
_publ_author_name
'Zakharov, B. A.'
'Marchuk, A. S.'
'Boldyreva, E. V.'

_publ_section_title
;
 A single-crystal to single-crystal phase transition in [Co(NH3)5NO2]Br2at
 high pressure: a step towards understanding linkage photo-isomerisation
;
_journal_issue 46
_journal_name_full CrystEngComm
_journal_page_first 8812
_journal_paper_doi 10.1039/C5CE01820J
_journal_volume 17
_journal_year 2015
_chemical_formula_moiety 'Co H15 N6 O2, 2(Br)'
_chemical_formula_sum 'Br2 Co H15 N6 O2'
_chemical_formula_weight 349.93
_chemical_name_common nitro-pentaammine-Co(III)-dibromide
_chemical_name_systematic nitro-pentaammine-Co(III)-dibromide
_space_group_crystal_system monoclinic
_space_group_IT_number 15
_space_group_name_Hall '-C 2yc'
_space_group_name_H-M_alt 'C 1 2/c 1'
_symmetry_space_group_name_Hall '-C 2yc'
_symmetry_space_group_name_H-M 'C 1 2/c 1'
_atom_sites_solution_hydrogens geom
_audit_creation_method SHELXL-2014/7
_audit_update_record
;
2015-09-10 deposited with the CCDC.
2015-10-25 downloaded from the CCDC.
;
_cell_angle_alpha 90
_cell_angle_beta 93.829(4)
_cell_angle_gamma 90
_cell_formula_units_Z 4
_cell_length_a 10.6750(5)
_cell_length_b 7.8148(8)
_cell_length_c 10.8204(4)
_cell_measurement_reflns_used 1806
_cell_measurement_temperature 295(2)
_cell_measurement_theta_max 27.7170
_cell_measurement_theta_min 2.7960
_cell_volume 900.66(11)
_computing_cell_refinement
;
CrysAlisPro, Agilent Technologies,
Version 1.171.35.21 (release 20-01-2012 CrysAlis171 .NET)
(compiled Jan 23 2012,18:06:46)
;
_computing_data_collection
;
CrysAlisPro, Agilent Technologies,
Version 1.171.35.21 (release 20-01-2012 CrysAlis171 .NET)
(compiled Jan 23 2012,18:06:46)
;
_computing_data_reduction
;
CrysAlisPro, Agilent Technologies,
Version 1.171.35.21 (release 20-01-2012 CrysAlis171 .NET)
(compiled Jan 23 2012,18:06:46)
;
_computing_molecular_graphics 'Mercury (Macrae et al., 2006)'
_computing_publication_material 'enCIFer (Allen et al., 2004)'
_computing_structure_refinement 'SHELXL-2014/7 (Sheldrick, 2014)'
_diffrn_ambient_pressure 2600000
_diffrn_ambient_temperature 295(2)
_diffrn_detector_area_resol_mean 10.3457
_diffrn_measured_fraction_theta_full 0.554
_diffrn_measured_fraction_theta_max 0.541
_diffrn_measurement_device_type 'Xcalibur, Ruby, Gemini'
_diffrn_measurement_method \w-scan
_diffrn_radiation_type MoK\a
_diffrn_radiation_wavelength 0.71073
_diffrn_reflns_av_R_equivalents 0.0560
_diffrn_reflns_av_unetI/netI 0.0347
_diffrn_reflns_laue_measured_fraction_full 0.554
_diffrn_reflns_laue_measured_fraction_max 0.541
_diffrn_reflns_limit_h_max 12
_diffrn_reflns_limit_h_min -12
_diffrn_reflns_limit_k_max 7
_diffrn_reflns_limit_k_min -7
_diffrn_reflns_limit_l_max 13
_diffrn_reflns_limit_l_min -13
_diffrn_reflns_number 2359
_diffrn_reflns_point_group_measured_fraction_full 0.554
_diffrn_reflns_point_group_measured_fraction_max 0.541
_diffrn_reflns_theta_full 25.242
_diffrn_reflns_theta_max 26.370
_diffrn_reflns_theta_min 3.233
_diffrn_source 'Enhance (Mo) X-ray Source'
_exptl_absorpt_coefficient_mu 10.749
_exptl_absorpt_correction_T_max 0.282
_exptl_absorpt_correction_T_min 0.215
_exptl_absorpt_correction_type gaussian
_exptl_absorpt_process_details 'Absorb-7 (Angel, 2013)'
_exptl_crystal_colour orange
_exptl_crystal_density_diffrn 2.581
_exptl_crystal_description block
_exptl_crystal_F_000 680
_exptl_crystal_preparation 'mounted in DAC'
_exptl_crystal_size_max 0.20
_exptl_crystal_size_mid 0.20
_exptl_crystal_size_min 0.05
_refine_diff_density_max 0.301
_refine_diff_density_min -0.350
_refine_diff_density_rms 0.080
_refine_ls_extinction_method none
_refine_ls_goodness_of_fit_ref 1.108
_refine_ls_hydrogen_treatment constr
_refine_ls_matrix_type full
_refine_ls_number_parameters 52
_refine_ls_number_reflns 502
_refine_ls_number_restraints 0
_refine_ls_restrained_S_all 1.108
_refine_ls_R_factor_all 0.0266
_refine_ls_R_factor_gt 0.0231
_refine_ls_shift/su_max 0.000
_refine_ls_shift/su_mean 0.000
_refine_ls_structure_factor_coef Fsqd
_refine_ls_weighting_details 'w=1/[\s^2^(Fo^2^)+(0.0211P)^2^+0.8807P] where P=(Fo^2^+2Fc^2^)/3'
_refine_ls_weighting_scheme calc
_refine_ls_wR_factor_gt 0.0525
_refine_ls_wR_factor_ref 0.0551
_reflns_Friedel_coverage 0.000
_reflns_number_gt 457
_reflns_number_total 502
_reflns_threshold_expression 'I > 2\s(I)'
_cod_data_source_file c5ce01820j3.cif
_cod_data_source_block 260GPa
_cod_depositor_comments
;
The following automatic conversions were performed:

'_exptl_absorpt_correction_type' value 'Gaussian' changed to
'gaussian' according to
/usr/data/users/saulius/crontab/automatic-downloads/rss-feeds/RSC/lib/dictionaries/cif_core.dic
dictionary named 'cif_core.dic' version 2.4.2 from 2011-04-26.

Automatic conversion script
Id: cif_fix_values 3271 2015-04-21 07:52:19Z andrius 

 Adding full bibliography for 7223037--7223049.cif.
;
_cod_database_code 7223042
_shelx_shelxl_version_number 2014/7
_shelx_space_group_comment
;
The symmetry employed for this shelxl refinement is uniquely defined
by the following loop, which should always be used as a source of
symmetry information in preference to the above space-group names.
They are only intended as comments.
;

loop_
_space_group_symop_operation_xyz
'x, y, z'
'-x, y, -z+1/2'
'x+1/2, y+1/2, z'
'-x+1/2, y+1/2, -z+1/2'
'-x, -y, -z'
'x, -y, z-1/2'
'-x+1/2, -y+1/2, -z'
'x+1/2, -y+1/2, z-1/2'

loop_
_atom_site_label
_atom_site_type_symbol
_atom_site_fract_x
_atom_site_fract_y
_atom_site_fract_z
_atom_site_U_iso_or_equiv
_atom_site_adp_type
_atom_site_occupancy
_atom_site_site_symmetry_order
_atom_site_calc_flag
_atom_site_refinement_flags_posn
_atom_site_refinement_flags_adp
_atom_site_refinement_flags_occupancy
Br1 Br 0.28966(4) 0.51218(6) 0.49484(3) 0.0194(2) Uani 1 1 d . . .
Co1 Co 0.0000 0.29134(11) 0.2500 0.0120(3) Uani 1 2 d S T P
N1 N 0.1818(3) 0.2904(5) 0.2515(3) 0.0180(9) Uani 1 1 d . . .
H1A H 0.2093 0.1829 0.2518 0.027 Uiso 1 1 calc R U .
H1B H 0.2058 0.3439 0.1845 0.027 Uiso 1 1 calc R U .
H1C H 0.2137 0.3439 0.3191 0.027 Uiso 1 1 calc R U .
N2 N 0.0072(3) 0.3006(5) 0.4297(3) 0.0163(9) Uani 1 1 d . . .
H2A H 0.0084 0.1947 0.4600 0.024 Uiso 1 1 calc R U .
H2B H 0.0764 0.3557 0.4575 0.024 Uiso 1 1 calc R U .
H2C H -0.0600 0.3557 0.4538 0.024 Uiso 1 1 calc R U .
N3 N 0.0000 0.0394(7) 0.2500 0.0190(13) Uani 1 2 d S T P
H3A H -0.0786 0.0014 0.2493 0.029 Uiso 0.5 1 calc R U P
H3B H 0.0354 0.0014 0.1830 0.029 Uiso 0.5 1 calc R U P
H3C H 0.0433 0.0014 0.3176 0.029 Uiso 0.5 1 calc R U P
N4 N 0.0000 0.5363(8) 0.2500 0.0171(16) Uani 1 2 d S T P
O1 O 0.0772(3) 0.6186(6) 0.1930(3) 0.0325(11) Uani 1 1 d . . .

loop_
_atom_site_aniso_label
_atom_site_aniso_U_11
_atom_site_aniso_U_22
_atom_site_aniso_U_33
_atom_site_aniso_U_23
_atom_site_aniso_U_13
_atom_site_aniso_U_12
Br1 0.0208(3) 0.0185(6) 0.0191(3) 0.00108(15) 0.0026(2) -0.00103(16)
Co1 0.0124(4) 0.0118(9) 0.0119(4) 0.000 0.0005(3) 0.000
N1 0.0187(19) 0.017(4) 0.0182(18) 0.0006(14) -0.0018(15) 0.0056(14)
N2 0.0165(19) 0.016(4) 0.0161(18) 0.0003(14) 0.0023(15) -0.0008(14)
N3 0.027(3) 0.010(6) 0.020(3) 0.000 0.002(2) 0.000
N4 0.013(3) 0.026(7) 0.012(3) 0.000 -0.001(3) 0.000
O1 0.036(2) 0.025(4) 0.039(2) 0.0030(16) 0.0175(16) -0.0070(17)

loop_
_atom_type_symbol
_atom_type_description
_atom_type_scat_dispersion_real
_atom_type_scat_dispersion_imag
_atom_type_scat_source
Br Br -0.2901 2.4595 'International Tables Vol C Tables 4.2.6.8 and 6.1.1.4'
Co Co 0.3494 0.9721 'International Tables Vol C Tables 4.2.6.8 and 6.1.1.4'
H H 0.0000 0.0000 'International Tables Vol C Tables 4.2.6.8 and 6.1.1.4'
N N 0.0061 0.0033 'International Tables Vol C Tables 4.2.6.8 and 6.1.1.4'
O O 0.0106 0.0060 'International Tables Vol C Tables 4.2.6.8 and 6.1.1.4'

loop_
_geom_angle_atom_site_label_1
_geom_angle_atom_site_label_2
_geom_angle_atom_site_label_3
_geom_angle
_geom_angle_site_symmetry_1
_geom_angle_site_symmetry_3
N4 Co1 N1 90.22(12) . .
N4 Co1 N1 90.22(12) . 2
N1 Co1 N1 179.6(2) . 2
N4 Co1 N2 87.87(11) . .
N1 Co1 N2 91.09(13) . .
N1 Co1 N2 88.93(13) 2 .
N4 Co1 N2 87.87(11) . 2
N1 Co1 N2 88.92(13) . 2
N1 Co1 N2 91.09(13) 2 2
N2 Co1 N2 175.7(2) . 2
N4 Co1 N3 180.0 . .
N1 Co1 N3 89.78(12) . .
N1 Co1 N3 89.78(12) 2 .
N2 Co1 N3 92.13(11) . .
N2 Co1 N3 92.13(11) 2 .
Co1 N1 H1A 109.5 . .
Co1 N1 H1B 109.5 . .
H1A N1 H1B 109.5 . .
Co1 N1 H1C 109.5 . .
H1A N1 H1C 109.5 . .
H1B N1 H1C 109.5 . .
Co1 N2 H2A 109.5 . .
Co1 N2 H2B 109.5 . .
H2A N2 H2B 109.5 . .
Co1 N2 H2C 109.5 . .
H2A N2 H2C 109.5 . .
H2B N2 H2C 109.5 . .
Co1 N3 H3A 109.5 . .
Co1 N3 H3B 109.5 . .
H3A N3 H3B 109.5 . .
Co1 N3 H3C 109.5 . .
H3A N3 H3C 109.5 . .
H3B N3 H3C 109.5 . .
O1 N4 O1 117.6(7) 2 .
O1 N4 Co1 121.2(3) 2 .
O1 N4 Co1 121.2(3) . .

loop_
_geom_bond_atom_site_label_1
_geom_bond_atom_site_label_2
_geom_bond_distance
_geom_bond_site_symmetry_2
Co1 N4 1.914(6) .
Co1 N1 1.939(3) .
Co1 N1 1.939(3) 2
Co1 N2 1.942(3) .
Co1 N2 1.942(3) 2
Co1 N3 1.969(6) .
N1 H1A 0.8900 .
N1 H1B 0.8900 .
N1 H1C 0.8900 .
N2 H2A 0.8900 .
N2 H2B 0.8900 .
N2 H2C 0.8900 .
N3 H3A 0.8900 .
N3 H3B 0.8900 .
N3 H3C 0.8900 .
N4 O1 1.242(5) 2
N4 O1 1.242(5) .

loop_
_geom_hbond_atom_site_label_D
_geom_hbond_atom_site_label_H
_geom_hbond_atom_site_label_A
_geom_hbond_distance_DH
_geom_hbond_distance_HA
_geom_hbond_distance_DA
_geom_hbond_angle_DHA
_geom_hbond_site_symmetry_A
N1 H1A O1 0.89 2.37 2.928(5) 120.8 4_545
N1 H1B Br1 0.89 2.55 3.442(4) 176.0 6_565
N1 H1C Br1 0.89 2.41 3.295(3) 174.7 .
N2 H2A Br1 0.89 2.71 3.333(3) 127.8 7_556
N2 H2A Br1 0.89 2.78 3.345(3) 122.3 3_445
N2 H2B Br1 0.89 2.59 3.470(3) 168.9 .
N2 H2C Br1 0.89 2.75 3.632(3) 170.7 5_566
N3 H3A Br1 0.89 3.09 3.5917(5) 117.9 3_445
N3 H3A Br1 0.89 3.01 3.4640(8) 113.7 8_455
